data_7037890
loop_
_publ_author_name
'Yang, Ming'
'Cui, Meiyan'
'Zhang, Suyun'
'Xiang, Hongping'
'Guo, Wenbin'
'He, Zhangzhen'

_publ_section_title
;
 Two S = 1/2 one-dimensional barium copper phosphates showing
 antiferromagnetic and ferromagnetic intrachain interactions.
;
_journal_issue 8
_journal_name_full 'Dalton transactions (Cambridge, England : 2003)'
_journal_page_first 3319
_journal_page_last 3326
_journal_paper_doi 10.1039/c5dt03725e
_journal_volume 45
_journal_year 2016
_chemical_formula_sum 'Ba Cu0.5 O4.5 P'
_chemical_formula_weight 272.08
_chemical_name_systematic
; 
 ? 
;
_space_group_IT_number 11
_symmetry_cell_setting monoclinic
_symmetry_space_group_name_Hall '-P 2yb'
_symmetry_space_group_name_H-M 'P 1 21/m 1'
_atom_sites_solution_primary direct
_atom_sites_solution_secondary difmap
_audit_creation_method SHELXL-97
_cell_angle_alpha 90.00
_cell_angle_beta 112.571(10)
_cell_angle_gamma 90.00
_cell_formula_units_Z 4
_cell_length_a 8.328(6)
_cell_length_b 5.868(4)
_cell_length_c 9.078(6)
_cell_measurement_temperature 293(2)
_cell_volume 409.7(5)
_computing_structure_refinement 'SHELXL-97 (Sheldrick, 1997)'
_computing_structure_solution 'SHELXS-97 (Sheldrick, 1990)'
_diffrn_ambient_temperature 293(2)
_diffrn_measured_fraction_theta_full 0.991
_diffrn_measured_fraction_theta_max 0.991
_diffrn_radiation_monochromator graphite
_diffrn_radiation_source 'fine-focus sealed tube'
_diffrn_radiation_type MoK\a
_diffrn_radiation_wavelength 0.71073
_diffrn_reflns_av_R_equivalents 0.0241
_diffrn_reflns_av_sigmaI/netI 0.0215
_diffrn_reflns_limit_h_max 10
_diffrn_reflns_limit_h_min -10
_diffrn_reflns_limit_k_max 7
_diffrn_reflns_limit_k_min -7
_diffrn_reflns_limit_l_max 10
_diffrn_reflns_limit_l_min -11
_diffrn_reflns_number 4190
_diffrn_reflns_theta_full 27.47
_diffrn_reflns_theta_max 27.47
_diffrn_reflns_theta_min 2.43
_exptl_absorpt_coefficient_mu 12.495
_exptl_absorpt_correction_T_max 0.3993
_exptl_absorpt_correction_T_min 0.2398
_exptl_absorpt_correction_type multi-scan
_exptl_crystal_colour green
_exptl_crystal_density_diffrn 4.412
_exptl_crystal_density_method 'not measured'
_exptl_crystal_description block
_exptl_crystal_F_000 486
_exptl_crystal_size_max 0.16
_exptl_crystal_size_mid 0.11
_exptl_crystal_size_min 0.09
_refine_diff_density_max 1.049
_refine_diff_density_min -1.230
_refine_diff_density_rms 0.252
_refine_ls_extinction_method none
_refine_ls_goodness_of_fit_ref 1.078
_refine_ls_matrix_type full
_refine_ls_number_parameters 76
_refine_ls_number_reflns 1027
_refine_ls_number_restraints 0
_refine_ls_restrained_S_all 1.078
_refine_ls_R_factor_all 0.0232
_refine_ls_R_factor_gt 0.0206
_refine_ls_shift/su_max 0.000
_refine_ls_shift/su_mean 0.000
_refine_ls_structure_factor_coef Fsqd
_refine_ls_weighting_details 'calc w=1/[\s^2^(Fo^2^)+(0.0222P)^2^+5.4864P] where P=(Fo^2^+2Fc^2^)/3'
_refine_ls_weighting_scheme calc
_refine_ls_wR_factor_gt 0.0497
_refine_ls_wR_factor_ref 0.0612
_reflns_number_gt 971
_reflns_number_total 1027
_reflns_threshold_expression >2sigma(I)
_cod_data_source_file c5dt03725e1.cif
_cod_data_source_block Ba2Cu(HPO4)(PO4)(OH)
_cod_depositor_comments
;
The following automatic conversions were performed:

'_exptl_absorpt_correction_type' value 'Multi-scan' changed to
'multi-scan' according to
/usr/data/users/saulius/crontab/automatic-downloads/rss-feeds/RSC/lib/dictionaries/cif_core.dic
dictionary named 'cif_core.dic' version 2.4.2 from 2011-04-26.

Automatic conversion script
Id: cif_fix_values 4268 2015-11-12 08:31:59Z antanas 

 Adding full bibliography for 7037889--7037890.cif.
;
_cod_original_cell_volume 409.6(5)
_cod_original_sg_symbol_H-M P21/m
_cod_original_formula_sum 'Ba Cu0.50 O4.50 P'
_cod_database_code 7037890

loop_
_symmetry_equiv_pos_as_xyz
'x, y, z'
'-x, y+1/2, -z'
'-x, -y, -z'
'x, -y-1/2, z'

loop_
_atom_site_label
_atom_site_type_symbol
_atom_site_fract_x
_atom_site_fract_y
_atom_site_fract_z
_atom_site_U_iso_or_equiv
_atom_site_adp_type
_atom_site_occupancy
_atom_site_symmetry_multiplicity
_atom_site_calc_flag
_atom_site_refinement_flags
Ba1 Ba 0.21405(5) 0.7500 0.09602(5) 0.00650(13) Uani 1 2 d S
Ba2 Ba 0.78511(5) 0.7500 0.26916(5) 0.00907(13) Uani 1 2 d S
Cu1 Cu 0.5000 0.5000 0.5000 0.00736(19) Uani 1 2 d S
P1 P 0.4899(2) 0.2500 0.1825(2) 0.0052(3) Uani 1 2 d S
P2 P 0.0637(2) 0.2500 0.3034(2) 0.0050(3) Uani 1 2 d S
O1 O 0.5049(5) 0.4696(6) 0.2819(4) 0.0084(7) Uani 1 1 d .
O2 O 0.3166(7) 0.2500 0.0384(6) 0.0165(12) Uani 1 2 d S
O3 O 0.6489(7) 0.2500 0.1362(7) 0.0146(11) Uiso 1 2 d S
O4 O 0.0198(4) 0.4641(6) 0.1996(4) 0.0108(7) Uani 1 1 d .
O5 O 0.2414(7) 0.2500 0.4375(6) 0.0100(10) Uani 1 2 d S
O6 O -0.0730(7) 0.2500 0.3932(7) 0.0137(11) Uani 1 2 d S
O7 O 0.3424(6) 0.7500 0.4202(6) 0.0083(10) Uani 1 2 d S

loop_
_atom_site_aniso_label
_atom_site_aniso_U_11
_atom_site_aniso_U_22
_atom_site_aniso_U_33
_atom_site_aniso_U_23
_atom_site_aniso_U_13
_atom_site_aniso_U_12
Ba1 0.0055(2) 0.0091(2) 0.0059(2) 0.000 0.00320(15) 0.000
Ba2 0.0107(2) 0.0094(2) 0.0108(2) 0.000 0.00823(17) 0.000
Cu1 0.0122(4) 0.0057(4) 0.0056(4) 0.0009(3) 0.0050(3) 0.0028(3)
P1 0.0049(8) 0.0059(8) 0.0063(8) 0.000 0.0040(6) 0.000
P2 0.0056(8) 0.0060(8) 0.0051(8) 0.000 0.0040(6) 0.000
O1 0.0154(17) 0.0076(16) 0.0049(15) -0.0011(13) 0.0069(14) 0.0006(14)
O2 0.015(3) 0.023(3) 0.007(2) 0.000 -0.001(2) 0.000
O4 0.0077(16) 0.0071(17) 0.0160(18) 0.0032(14) 0.0029(14) 0.0001(13)
O5 0.008(2) 0.015(3) 0.006(2) 0.000 0.0025(19) 0.000
O6 0.014(3) 0.016(3) 0.015(3) 0.000 0.010(2) 0.000
O7 0.007(2) 0.009(2) 0.007(2) 0.000 0.0002(18) 0.000

loop_
_atom_type_symbol
_atom_type_description
_atom_type_scat_dispersion_real
_atom_type_scat_dispersion_imag
_atom_type_scat_source
O O 0.0106 0.0060 'International Tables Vol C Tables 4.2.6.8 and 6.1.1.4'
P P 0.1023 0.0942 'International Tables Vol C Tables 4.2.6.8 and 6.1.1.4'
Cu Cu 0.3201 1.2651 'International Tables Vol C Tables 4.2.6.8 and 6.1.1.4'
Ba Ba -0.3244 2.2819 'International Tables Vol C Tables 4.2.6.8 and 6.1.1.4'

loop_
_geom_angle_atom_site_label_1
_geom_angle_atom_site_label_2
_geom_angle_atom_site_label_3
_geom_angle
_geom_angle_site_symmetry_1
_geom_angle_site_symmetry_3
O7 Ba1 O4 70.53(12) . .
O7 Ba1 O4 70.53(11) . 4_575
O4 Ba1 O4 75.66(16) . 4_575
O7 Ba1 O3 136.22(16) . 3_665
O4 Ba1 O3 137.40(10) . 3_665
O4 Ba1 O3 137.40(10) 4_575 3_665
O7 Ba1 O1 58.17(10) . 4_575
O4 Ba1 O1 128.67(11) . 4_575
O4 Ba1 O1 85.62(11) 4_575 4_575
O3 Ba1 O1 86.89(12) 3_665 4_575
O7 Ba1 O1 58.17(10) . .
O4 Ba1 O1 85.62(11) . .
O4 Ba1 O1 128.67(11) 4_575 .
O3 Ba1 O1 86.89(12) 3_665 .
O1 Ba1 O1 69.74(15) 4_575 .
O7 Ba1 O4 147.11(10) . 3_565
O4 Ba1 O4 77.20(13) . 3_565
O4 Ba1 O4 107.77(8) 4_575 3_565
O3 Ba1 O4 67.90(13) 3_665 3_565
O1 Ba1 O4 153.80(10) 4_575 3_565
O1 Ba1 O4 113.97(11) . 3_565
O7 Ba1 O4 147.11(10) . 2
O4 Ba1 O4 107.77(8) . 2
O4 Ba1 O4 77.20(13) 4_575 2
O3 Ba1 O4 67.90(13) 3_665 2
O1 Ba1 O4 113.97(11) 4_575 2
O1 Ba1 O4 153.80(10) . 2
O4 Ba1 O4 50.87(15) 3_565 2
O7 Ba1 O2 99.24(10) . 1_565
O4 Ba1 O2 149.40(13) . 1_565
O4 Ba1 O2 73.75(13) 4_575 1_565
O3 Ba1 O2 69.83(10) 3_665 1_565
O1 Ba1 O2 49.08(12) 4_575 1_565
O1 Ba1 O2 114.10(13) . 1_565
O4 Ba1 O2 112.00(12) 3_565 1_565
O4 Ba1 O2 64.90(12) 2 1_565
O7 Ba1 O2 99.24(10) . .
O4 Ba1 O2 73.75(13) . .
O4 Ba1 O2 149.40(13) 4_575 .
O3 Ba1 O2 69.83(10) 3_665 .
O1 Ba1 O2 114.10(13) 4_575 .
O1 Ba1 O2 49.08(12) . .
O4 Ba1 O2 64.90(12) 3_565 .
O4 Ba1 O2 112.00(12) 2 .
O2 Ba1 O2 136.8(2) 1_565 .
O7 Ba1 P2 163.33(11) . 3_565
O4 Ba1 P2 96.54(9) . 3_565
O4 Ba1 P2 96.54(9) 4_575 3_565
O3 Ba1 P2 60.45(13) 3_665 3_565
O1 Ba1 P2 133.28(7) 4_575 3_565
O1 Ba1 P2 133.28(7) . 3_565
O4 Ba1 P2 25.88(8) 3_565 3_565
O4 Ba1 P2 25.88(8) 2 3_565
O2 Ba1 P2 86.63(10) 1_565 3_565
O2 Ba1 P2 86.63(10) . 3_565
O7 Ba1 P1 79.18(7) . 1_565
O4 Ba1 P1 146.30(9) . 1_565
O4 Ba1 P1 80.69(9) 4_575 1_565
O3 Ba1 P1 75.60(7) 3_665 1_565
O1 Ba1 P1 24.32(7) 4_575 1_565
O1 Ba1 P1 90.86(9) . 1_565
O4 Ba1 P1 133.65(8) 3_565 1_565
O4 Ba1 P1 89.68(8) 2 1_565
O2 Ba1 P1 24.91(10) 1_565 1_565
O2 Ba1 P1 126.85(11) . 1_565
P2 Ba1 P1 109.83(4) 3_565 1_565
O2 Ba2 O5 158.16(17) 3_665 3_666
O2 Ba2 O4 74.15(13) 3_665 4_675
O5 Ba2 O4 122.34(11) 3_666 4_675
O2 Ba2 O4 74.15(13) 3_665 1_655
O5 Ba2 O4 122.34(11) 3_666 1_655
O4 Ba2 O4 72.86(16) 4_675 1_655
O2 Ba2 O1 96.19(13) 3_665 .
O5 Ba2 O1 66.21(11) 3_666 .
O4 Ba2 O1 169.84(10) 4_675 .
O4 Ba2 O1 108.00(11) 1_655 .
O2 Ba2 O1 96.19(13) 3_665 4_575
O5 Ba2 O1 66.21(11) 3_666 4_575
O4 Ba2 O1 108.00(11) 4_675 4_575
O4 Ba2 O1 169.84(10) 1_655 4_575
O1 Ba2 O1 69.31(15) . 4_575
O2 Ba2 O6 151.68(16) 3_665 3_666
O5 Ba2 O6 50.15(15) 3_666 3_666
O4 Ba2 O6 83.19(12) 4_675 3_666
O4 Ba2 O6 83.19(12) 1_655 3_666
O1 Ba2 O6 106.97(11) . 3_666
O1 Ba2 O6 106.97(11) 4_575 3_666
O2 Ba2 O6 107.66(10) 3_665 1_665
O5 Ba2 O6 79.37(10) 3_666 1_665
O4 Ba2 O6 48.77(12) 4_675 1_665
O4 Ba2 O6 115.42(13) 1_655 1_665
O1 Ba2 O6 134.54(12) . 1_665
O1 Ba2 O6 70.07(12) 4_575 1_665
O6 Ba2 O6 66.99(10) 3_666 1_665
O2 Ba2 O6 107.66(10) 3_665 1_655
O5 Ba2 O6 79.37(10) 3_666 1_655
O4 Ba2 O6 115.42(13) 4_675 1_655
O4 Ba2 O6 48.77(12) 1_655 1_655
O1 Ba2 O6 70.07(12) . 1_655
O1 Ba2 O6 134.54(12) 4_575 1_655
O6 Ba2 O6 66.99(9) 3_666 1_655
O6 Ba2 O6 132.81(19) 1_665 1_655
O2 Ba2 O3 70.86(10) 3_665 .
O5 Ba2 O3 102.46(11) 3_666 .
O4 Ba2 O3 129.33(13) 4_675 .
O4 Ba2 O3 63.13(13) 1_655 .
O1 Ba2 O3 47.24(12) . .
O1 Ba2 O3 111.15(13) 4_575 .
O6 Ba2 O3 113.69(9) 3_666 .
O6 Ba2 O3 178.07(14) 1_665 .
O6 Ba2 O3 47.47(13) 1_655 .
O2 Ba2 O3 70.86(10) 3_665 1_565
O5 Ba2 O3 102.46(11) 3_666 1_565
O4 Ba2 O3 63.13(13) 4_675 1_565
O4 Ba2 O3 129.33(13) 1_655 1_565
O1 Ba2 O3 111.15(13) . 1_565
O1 Ba2 O3 47.24(12) 4_575 1_565
O6 Ba2 O3 113.69(9) 3_666 1_565
O6 Ba2 O3 47.47(13) 1_665 1_565
O6 Ba2 O3 178.07(14) 1_655 1_565
O3 Ba2 O3 132.17(19) . 1_565
O2 Ba2 P2 178.71(13) 3_665 3_666
O5 Ba2 P2 23.13(11) 3_666 3_666
O4 Ba2 P2 104.83(8) 4_675 3_666
O4 Ba2 P2 104.83(8) 1_655 3_666
O1 Ba2 P2 84.87(7) . 3_666
O1 Ba2 P2 84.87(7) 4_575 3_666
O6 Ba2 P2 27.03(10) 3_666 3_666
O6 Ba2 P2 71.99(10) 1_665 3_666
O6 Ba2 P2 71.99(10) 1_655 3_666
O3 Ba2 P2 109.46(10) . 3_666
O3 Ba2 P2 109.46(10) 1_565 3_666
O7 Cu1 O7 180.0(3) 3_666 .
O7 Cu1 O1 91.98(19) 3_666 .
O7 Cu1 O1 88.02(19) . .
O7 Cu1 O1 88.02(19) 3_666 3_666
O7 Cu1 O1 91.98(19) . 3_666
O1 Cu1 O1 180.000(1) . 3_666
O7 Cu1 Cu1 139.99(12) 3_666 2_656
O7 Cu1 Cu1 40.01(12) . 2_656
O1 Cu1 Cu1 95.10(10) . 2_656
O1 Cu1 Cu1 84.90(10) 3_666 2_656
O7 Cu1 Cu1 40.01(12) 3_666 2_646
O7 Cu1 Cu1 139.99(12) . 2_646
O1 Cu1 Cu1 84.90(10) . 2_646
O1 Cu1 Cu1 95.10(10) 3_666 2_646
Cu1 Cu1 Cu1 180.0 2_656 2_646
O7 Cu1 Ba1 137.89(15) 3_666 .
O7 Cu1 Ba1 42.11(15) . .
O1 Cu1 Ba1 47.68(11) . .
O1 Cu1 Ba1 132.32(11) 3_666 .
Cu1 Cu1 Ba1 67.395(18) 2_656 .
Cu1 Cu1 Ba1 112.605(18) 2_646 .
O7 Cu1 Ba1 42.11(15) 3_666 3_666
O7 Cu1 Ba1 137.89(15) . 3_666
O1 Cu1 Ba1 132.32(11) . 3_666
O1 Cu1 Ba1 47.68(11) 3_666 3_666
Cu1 Cu1 Ba1 112.605(18) 2_656 3_666
Cu1 Cu1 Ba1 67.395(18) 2_646 3_666
Ba1 Cu1 Ba1 180.0 . 3_666
O2 P1 O3 113.3(3) . .
O2 P1 O1 109.65(18) . .
O3 P1 O1 105.89(18) . .
O2 P1 O1 109.65(18) . 4_565
O3 P1 O1 105.89(18) . 4_565
O1 P1 O1 112.5(3) . 4_565
O2 P1 Ba1 60.23(9) . 1_545
O3 P1 Ba1 118.86(9) . 1_545
O1 P1 Ba1 134.61(16) . 1_545
O1 P1 Ba1 49.87(14) 4_565 1_545
O2 P1 Ba1 60.23(9) . .
O3 P1 Ba1 118.86(9) . .
O1 P1 Ba1 49.87(14) . .
O1 P1 Ba1 134.61(16) 4_565 .
Ba1 P1 Ba1 108.22(7) 1_545 .
O2 P1 Ba2 120.75(10) . .
O3 P1 Ba2 59.17(9) . .
O1 P1 Ba2 47.22(14) . .
O1 P1 Ba2 129.38(16) 4_565 .
Ba1 P1 Ba2 177.93(4) 1_545 .
Ba1 P1 Ba2 73.68(5) . .
O2 P1 Ba2 120.75(10) . 1_545
O3 P1 Ba2 59.17(9) . 1_545
O1 P1 Ba2 129.38(16) . 1_545
O1 P1 Ba2 47.22(14) 4_565 1_545
Ba1 P1 Ba2 73.68(5) 1_545 1_545
Ba1 P1 Ba2 177.93(4) . 1_545
Ba2 P1 Ba2 104.41(7) . 1_545
O5 P2 O4 115.14(17) . 4_565
O5 P2 O4 115.14(17) . .
O4 P2 O4 110.6(3) 4_565 .
O5 P2 O6 104.6(3) . .
O4 P2 O6 105.05(19) 4_565 .
O4 P2 O6 105.05(19) . .
O5 P2 Ba1 153.4(2) . 3_565
O4 P2 Ba1 56.66(15) 4_565 3_565
O4 P2 Ba1 56.66(15) . 3_565
O6 P2 Ba1 102.0(2) . 3_565
O5 P2 Ba2 45.7(2) . 3_666
O4 P2 Ba2 124.60(15) 4_565 3_666
O4 P2 Ba2 124.60(15) . 3_666
O6 P2 Ba2 58.9(2) . 3_666
Ba1 P2 Ba2 160.93(6) 3_565 3_666
O5 P2 Ba2 117.27(10) . 1_445
O4 P2 Ba2 45.44(14) 4_565 1_445
O4 P2 Ba2 127.57(16) . 1_445
O6 P2 Ba2 60.32(9) . 1_445
Ba1 P2 Ba2 76.47(4) 3_565 1_445
Ba2 P2 Ba2 92.26(3) 3_666 1_445
O5 P2 Ba2 117.27(10) . 1_455
O4 P2 Ba2 127.57(16) 4_565 1_455
O4 P2 Ba2 45.44(14) . 1_455
O6 P2 Ba2 60.32(9) . 1_455
Ba1 P2 Ba2 76.47(4) 3_565 1_455
Ba2 P2 Ba2 92.26(3) 3_666 1_455
Ba2 P2 Ba2 105.79(7) 1_445 1_455
P1 O1 Cu1 128.4(2) . .
P1 O1 Ba1 105.80(17) . .
Cu1 O1 Ba1 101.33(14) . .
P1 O1 Ba2 109.62(18) . .
Cu1 O1 Ba2 108.14(14) . .
Ba1 O1 Ba2 99.31(12) . .
P1 O2 Ba2 137.1(3) . 3_665
P1 O2 Ba1 94.86(13) . 1_545
Ba2 O2 Ba1 100.46(10) 3_665 1_545
P1 O2 Ba1 94.86(13) . .
Ba2 O2 Ba1 100.46(10) 3_665 .
Ba1 O2 Ba1 136.8(2) 1_545 .
P1 O3 Ba1 149.7(3) . 3_665
P1 O3 Ba2 96.57(14) . .
Ba1 O3 Ba2 95.59(11) 3_665 .
P1 O3 Ba2 96.57(14) . 1_545
Ba1 O3 Ba2 95.59(11) 3_665 1_545
Ba2 O3 Ba2 132.17(19) . 1_545
P2 O4 Ba1 133.1(2) . .
P2 O4 Ba2 111.89(19) . 1_455
Ba1 O4 Ba2 105.30(13) . 1_455
P2 O4 Ba1 97.46(18) . 3_565
Ba1 O4 Ba1 102.80(13) . 3_565
Ba2 O4 Ba1 100.72(11) 1_455 3_565
P2 O5 Ba2 111.2(3) . 3_666
P2 O6 Ba2 94.1(2) . 3_666
P2 O6 Ba2 93.33(13) . 1_445
Ba2 O6 Ba2 113.01(9) 3_666 1_445
P2 O6 Ba2 93.33(13) . 1_455
Ba2 O6 Ba2 113.01(9) 3_666 1_455
Ba2 O6 Ba2 132.81(19) 1_445 1_455
Cu1 O7 Cu1 100.0(2) 2_656 .
Cu1 O7 Ba1 109.69(17) 2_656 .
Cu1 O7 Ba1 109.69(17) . .

loop_
_geom_bond_atom_site_label_1
_geom_bond_atom_site_label_2
_geom_bond_distance
_geom_bond_site_symmetry_2
Ba1 O7 2.718(5) .
Ba1 O4 2.735(4) .
Ba1 O4 2.735(4) 4_575
Ba1 O3 2.755(6) 3_665
Ba1 O1 2.878(4) 4_575
Ba1 O1 2.878(4) .
Ba1 O4 2.926(4) 3_565
Ba1 O4 2.926(4) 2
Ba1 O2 3.155(3) 1_565
Ba1 O2 3.155(3) .
Ba1 P2 3.472(3) 3_565
Ba1 P1 3.622(2) 1_565
Ba2 O2 2.588(6) 3_665
Ba2 O5 2.755(5) 3_666
Ba2 O4 2.825(4) 4_675
Ba2 O4 2.825(4) 1_655
Ba2 O1 2.893(4) .
Ba2 O1 2.893(4) 4_575
Ba2 O6 3.082(6) 3_666
Ba2 O6 3.202(3) 1_665
Ba2 O6 3.202(3) 1_655
Ba2 O3 3.210(3) .
Ba2 O3 3.210(3) 1_565
Ba2 P2 3.591(3) 3_666
Cu1 O7 1.915(3) 3_666
Cu1 O7 1.915(3) .
Cu1 O1 2.004(4) .
Cu1 O1 2.004(4) 3_666
Cu1 Cu1 2.9342(19) 2_656
Cu1 Cu1 2.9341(19) 2_646
Cu1 Ba1 3.817(2) 3_666
P1 O2 1.531(6) .
P1 O3 1.535(6) .
P1 O1 1.550(4) .
P1 O1 1.550(4) 4_565
P1 Ba1 3.622(2) 1_545
P1 Ba2 3.713(2) 1_545
P2 O5 1.513(5) .
P2 O4 1.528(4) 4_565
P2 O4 1.528(4) .
P2 O6 1.636(6) .
P2 Ba1 3.472(3) 3_565
P2 Ba2 3.591(3) 3_666
P2 Ba2 3.679(2) 1_445
P2 Ba2 3.679(2) 1_455
O2 Ba2 2.588(6) 3_665
O2 Ba1 3.155(3) 1_545
O3 Ba1 2.755(6) 3_665
O3 Ba2 3.210(3) 1_545
O4 Ba2 2.825(4) 1_455
O4 Ba1 2.926(4) 3_565
O5 Ba2 2.755(5) 3_666
O6 Ba2 3.082(6) 3_666
O6 Ba2 3.202(3) 1_445
O6 Ba2 3.202(3) 1_455
O7 Cu1 1.915(3) 2_656
